data_4337814
loop_
_publ_author_name
'Maxim, Catalin'
'Branzea, Diana G.'
'Tiseanu, Carmen'
'Rouzi\`eres, Mathieu'
'Cl\'erac, Rodolphe'
'Andruh, Marius'
'Avarvari, Narcis'

_publ_section_title
;
 Cyanomethylene-bis(phosphonate)-Based Lanthanide Complexes: Structural,
 Photophysical, and Magnetic Investigations.
;
_journal_issue 5
_journal_name_full 'Inorganic chemistry'
_journal_page_first 2708
_journal_page_last 2717
_journal_paper_doi 10.1021/ic403104y
_journal_volume 53
_journal_year 2014
_chemical_formula_sum 'C36 H60 Eu N3 O27 P6'
_chemical_formula_weight 1304.65
_chemical_name_systematic
;
 ?
;
_space_group_IT_number 7
_symmetry_cell_setting monoclinic
_symmetry_space_group_name_Hall 'P -2yac'
_symmetry_space_group_name_H-M 'P 1 n 1'
_atom_sites_solution_hydrogens geom
_atom_sites_solution_primary direct
_atom_sites_solution_secondary difmap
_audit_creation_method SHELXL-97
_cell_angle_alpha 90.00
_cell_angle_beta 91.810(9)
_cell_angle_gamma 90.00
_cell_formula_units_Z 2
_cell_length_a 11.1476(8)
_cell_length_b 11.8848(8)
_cell_length_c 22.9395(17)
_cell_measurement_reflns_used 430
_cell_measurement_temperature 293(2)
_cell_measurement_theta_max 26
_cell_measurement_theta_min 2.5
_cell_volume 3037.7(4)
_computing_cell_refinement 'Dirax/lsq (Duisenberg & Schreurs, 1989-2000)'
_computing_data_collection KappaCCD
_computing_data_reduction 'Denzo and Scalepak'
_computing_structure_refinement 'SHELXL-97 (Sheldrick, 1997)'
_computing_structure_solution 'SHELXS-97 (Sheldrick, 1997)'
_diffrn_ambient_temperature 293(2)
_diffrn_measured_fraction_theta_full 0.997
_diffrn_measured_fraction_theta_max 0.997
_diffrn_measurement_device_type area_detector
_diffrn_measurement_method CCD
_diffrn_radiation_monochromator graphite
_diffrn_radiation_source 'fine-focus sealed tube'
_diffrn_radiation_type MoK\a
_diffrn_radiation_wavelength 0.71073
_diffrn_reflns_av_R_equivalents 0.0409
_diffrn_reflns_av_sigmaI/netI 0.0687
_diffrn_reflns_limit_h_max 15
_diffrn_reflns_limit_h_min -15
_diffrn_reflns_limit_k_max 16
_diffrn_reflns_limit_k_min -16
_diffrn_reflns_limit_l_max 31
_diffrn_reflns_limit_l_min -31
_diffrn_reflns_number 40063
_diffrn_reflns_theta_full 28.94
_diffrn_reflns_theta_max 28.94
_diffrn_reflns_theta_min 2.68
_exptl_absorpt_coefficient_mu 1.267
_exptl_absorpt_correction_T_max 1
_exptl_absorpt_correction_T_min 0.775
_exptl_absorpt_correction_type empirical
_exptl_absorpt_process_details sadabs
_exptl_crystal_colour colorless
_exptl_crystal_density_diffrn 1.426
_exptl_crystal_density_meas ?
_exptl_crystal_density_method 'not measured'
_exptl_crystal_description prism
_exptl_crystal_F_000 1332
_exptl_crystal_size_max 0.5
_exptl_crystal_size_mid 0.3
_exptl_crystal_size_min 0.2
_refine_diff_density_max 0.604
_refine_diff_density_min -0.483
_refine_diff_density_rms 0.113
_refine_ls_abs_structure_details 'Flack H D (1983), Acta Cryst. A39, 876-881'
_refine_ls_abs_structure_Flack 0.015(7)
_refine_ls_extinction_method none
_refine_ls_goodness_of_fit_ref 0.927
_refine_ls_hydrogen_treatment constr
_refine_ls_matrix_type full
_refine_ls_number_parameters 659
_refine_ls_number_reflns 15420
_refine_ls_number_restraints 2
_refine_ls_restrained_S_all 0.927
_refine_ls_R_factor_all 0.0609
_refine_ls_R_factor_gt 0.0387
_refine_ls_shift/su_max 0.000
_refine_ls_shift/su_mean 0.000
_refine_ls_structure_factor_coef Fsqd
_refine_ls_weighting_details 'calc w=1/[\s^2^(Fo^2^)+(0.0557P)^2^+0.0000P] where P=(Fo^2^+2Fc^2^)/3'
_refine_ls_weighting_scheme calc
_refine_ls_wR_factor_gt 0.0868
_refine_ls_wR_factor_ref 0.0976
_reflns_number_gt 12375
_reflns_number_total 15420
_reflns_threshold_expression >2sigma(I)
_cod_data_source_file ic403104y_si_002.cif
_cod_data_source_block 5
_cod_depositor_comments
;
The following automatic conversions were performed:

'_exptl_crystal_density_meas' value 'not measured' was changed to '?'
- the value is perceived as not measured.

Automatic conversion script
Id: cif_fix_values 3008 2015-01-20 13:52:24Z robertas 
;
_cod_original_sg_symbol_H-M Pn
_cod_database_code 4337814

loop_
_symmetry_equiv_pos_as_xyz
'x, y, z'
'x+1/2, -y, z+1/2'

loop_
_atom_site_label
_atom_site_type_symbol
_atom_site_fract_x
_atom_site_fract_y
_atom_site_fract_z
_atom_site_U_iso_or_equiv
_atom_site_adp_type
_atom_site_occupancy
_atom_site_symmetry_multiplicity
_atom_site_calc_flag
_atom_site_refinement_flags
C1A C 0.1942(4) 0.3212(4) 0.2294(2) 0.0409(11) Uani 1 1 d .
C1B C 0.6061(4) 0.3688(4) 0.0373(2) 0.0415(11) Uani 1 1 d .
C1C C -0.0400(5) 0.7757(5) 0.1677(2) 0.0524(14) Uani 1 1 d .
H1C1 H -0.0814 0.8398 0.1837 0.063 Uiso 1 1 calc R
H1C2 H -0.0035 0.7338 0.1999 0.063 Uiso 1 1 calc R
C2A C 0.2991(5) 0.5097(5) 0.3669(2) 0.0457(13) Uani 1 1 d .
H2A1 H 0.2481 0.5412 0.3963 0.055 Uiso 1 1 calc R
H2A2 H 0.3461 0.5705 0.3511 0.055 Uiso 1 1 calc R
C2B C 0.6876(5) 0.3096(5) 0.0027(2) 0.0472(12) Uani 1 1 d .
C2C C 0.2038(4) 0.7820(4) 0.0423(2) 0.0427(11) Uani 1 1 d .
C3A C 0.4595(5) 0.3745(6) 0.3485(3) 0.0493(14) Uani 1 1 d .
H3A1 H 0.5099 0.4336 0.3334 0.059 Uiso 1 1 calc R
H3A2 H 0.5117 0.3172 0.3656 0.059 Uiso 1 1 calc R
C3B C 0.7744(5) 0.3076(6) 0.1905(2) 0.0567(15) Uani 1 1 d .
H3B1 H 0.7495 0.3677 0.2161 0.068 Uiso 1 1 calc R
H3B2 H 0.8600 0.2967 0.1969 0.068 Uiso 1 1 calc R
C3C C -0.0646(5) 0.6036(5) 0.1092(3) 0.0578(14) Uani 1 1 d .
H3C1 H -0.0297 0.5575 0.1403 0.069 Uiso 1 1 calc R
H3C2 H -0.1213 0.5576 0.0869 0.069 Uiso 1 1 calc R
C4A C 0.3832(6) 0.4226(5) 0.3952(3) 0.0442(15) Uani 1 1 d .
C4B C 0.7098(5) 0.2007(5) 0.2064(2) 0.0549(15) Uani 1 1 d .
C4C C -0.1299(4) 0.7013(5) 0.1354(3) 0.0533(14) Uani 1 1 d .
C5A C 0.2240(5) 0.1801(5) 0.0716(2) 0.0549(14) Uani 1 1 d .
H5A1 H 0.2579 0.1075 0.0621 0.066 Uiso 1 1 calc R
H5A2 H 0.2663 0.2373 0.0502 0.066 Uiso 1 1 calc R
C5B C 0.3260(6) 0.3895(7) -0.0755(3) 0.0620(18) Uani 1 1 d .
H5B1 H 0.2692 0.4408 -0.0586 0.074 Uiso 1 1 calc R
H5B2 H 0.2814 0.3273 -0.0930 0.074 Uiso 1 1 calc R
C5C C 0.1363(5) 0.8230(5) -0.0068(2) 0.0505(12) Uani 1 1 d .
C6A C 0.4634(7) 0.4852(8) 0.4389(3) 0.071(2) Uani 1 1 d .
H6A1 H 0.4153 0.5164 0.4690 0.106 Uiso 1 1 calc R
H6A2 H 0.5044 0.5447 0.4195 0.106 Uiso 1 1 calc R
H6A3 H 0.5211 0.4340 0.4560 0.106 Uiso 1 1 calc R
C6B C 0.5768(6) 0.2119(5) 0.1915(3) 0.0605(16) Uani 1 1 d .
H6B1 H 0.5370 0.1412 0.1994 0.073 Uiso 1 1 calc R
H6B2 H 0.5425 0.2691 0.2161 0.073 Uiso 1 1 calc R
C6C C 0.5117(5) 0.8249(5) -0.0366(3) 0.0679(17) Uani 1 1 d .
H6C1 H 0.5221 0.8111 -0.0778 0.082 Uiso 1 1 calc R
H6C2 H 0.5747 0.7851 -0.0149 0.082 Uiso 1 1 calc R
C7A C 0.0928(5) 0.1820(5) 0.0535(2) 0.0457(12) Uani 1 1 d .
C7B C 0.7608(9) 0.0994(7) 0.1729(4) 0.096(3) Uani 1 1 d .
H7B1 H 0.7526 0.1128 0.1317 0.144 Uiso 1 1 calc R
H7B2 H 0.7174 0.0325 0.1827 0.144 Uiso 1 1 calc R
H7B3 H 0.8441 0.0898 0.1837 0.144 Uiso 1 1 calc R
C7C C 0.5046(6) 0.9701(5) 0.0396(3) 0.0690(18) Uani 1 1 d .
H7C1 H 0.5652 0.9291 0.0622 0.083 Uiso 1 1 calc R
H7C2 H 0.5133 1.0495 0.0487 0.083 Uiso 1 1 calc R
C8A C 0.3124(6) 0.3309(6) 0.4246(3) 0.0628(18) Uani 1 1 d .
H8A1 H 0.2618 0.3640 0.4531 0.094 Uiso 1 1 calc R
H8A2 H 0.3668 0.2789 0.4435 0.094 Uiso 1 1 calc R
H8A3 H 0.2637 0.2918 0.3959 0.094 Uiso 1 1 calc R
C8B C 0.4667(5) 0.5456(5) -0.0956(2) 0.0453(13) Uani 1 1 d .
H8B1 H 0.5142 0.5805 -0.1253 0.054 Uiso 1 1 calc R
H8B2 H 0.4122 0.6020 -0.0811 0.054 Uiso 1 1 calc R
C8C C 0.5229(6) 0.9517(5) -0.0244(4) 0.075(2) Uani 1 1 d .
C9A C 0.0408(5) 0.2964(5) 0.0694(2) 0.0520(14) Uani 1 1 d .
H9A1 H 0.0796 0.3547 0.0471 0.062 Uiso 1 1 calc R
H9A2 H -0.0443 0.2977 0.0591 0.062 Uiso 1 1 calc R
C9B C 0.3952(6) 0.4503(5) -0.1222(3) 0.0491(16) Uani 1 1 d .
C9C C 0.4336(9) 1.0210(7) -0.0606(4) 0.113(3) Uani 1 1 d .
H9C1 H 0.4449 1.0994 -0.0519 0.170 Uiso 1 1 calc R
H9C2 H 0.3534 0.9993 -0.0514 0.170 Uiso 1 1 calc R
H9C3 H 0.4459 1.0082 -0.1013 0.170 Uiso 1 1 calc R
C10A C 0.0831(7) 0.1725(6) -0.0139(3) 0.0720(19) Uani 1 1 d .
H10A H 0.0001 0.1736 -0.0264 0.108 Uiso 1 1 calc R
H10B H 0.1191 0.1033 -0.0260 0.108 Uiso 1 1 calc R
H10C H 0.1240 0.2348 -0.0311 0.108 Uiso 1 1 calc R
C10B C 0.4785(6) 0.3668(6) -0.1539(3) 0.0667(19) Uani 1 1 d .
H10D H 0.5374 0.3374 -0.1265 0.100 Uiso 1 1 calc R
H10E H 0.5181 0.4053 -0.1846 0.100 Uiso 1 1 calc R
H10F H 0.4314 0.3061 -0.1701 0.100 Uiso 1 1 calc R
C10C C -0.2115(6) 0.6524(8) 0.1824(4) 0.097(3) Uani 1 1 d .
H10G H -0.2710 0.6046 0.1641 0.146 Uiso 1 1 calc R
H10H H -0.2503 0.7128 0.2022 0.146 Uiso 1 1 calc R
H10I H -0.1638 0.6095 0.2100 0.146 Uiso 1 1 calc R
C11A C 0.1219(5) 0.2454(5) 0.2595(2) 0.0553(14) Uani 1 1 d .
C11B C 0.3033(7) 0.5034(9) -0.1664(3) 0.090(3) Uani 1 1 d .
H11D H 0.2553 0.4451 -0.1844 0.135 Uiso 1 1 calc R
H11E H 0.3454 0.5433 -0.1959 0.135 Uiso 1 1 calc R
H11F H 0.2524 0.5547 -0.1464 0.135 Uiso 1 1 calc R
C11C C -0.1983(7) 0.7688(9) 0.0893(4) 0.103(3) Uani 1 1 d .
H11A H -0.2551 0.7209 0.0691 0.154 Uiso 1 1 calc R
H11B H -0.1431 0.7990 0.0621 0.154 Uiso 1 1 calc R
H11C H -0.2401 0.8293 0.1076 0.154 Uiso 1 1 calc R
C12A C 0.0276(10) 0.0853(7) 0.0825(4) 0.103(3) Uani 1 1 d .
H12A H -0.0561 0.0880 0.0715 0.155 Uiso 1 1 calc R
H12B H 0.0370 0.0919 0.1241 0.155 Uiso 1 1 calc R
H12C H 0.0609 0.0150 0.0701 0.155 Uiso 1 1 calc R
C12B C 0.7239(8) 0.1832(7) 0.2723(3) 0.088(2) Uani 1 1 d .
H12D H 0.6839 0.1150 0.2829 0.133 Uiso 1 1 calc R
H12E H 0.6889 0.2456 0.2921 0.133 Uiso 1 1 calc R
H12F H 0.8075 0.1779 0.2831 0.133 Uiso 1 1 calc R
C12C C 0.6546(8) 0.9849(8) -0.0366(5) 0.136(4) Uani 1 1 d .
H12G H 0.7085 0.9384 -0.0137 0.205 Uiso 1 1 calc R
H12H H 0.6674 1.0624 -0.0263 0.205 Uiso 1 1 calc R
H12I H 0.6694 0.9744 -0.0772 0.205 Uiso 1 1 calc R
Eu1 Eu 0.388758(15) 0.563150(15) 0.139567(11) 0.03034(5) Uani 1 1 d .
N1A N 0.0626(6) 0.1838(6) 0.2837(3) 0.095(2) Uani 1 1 d .
N1B N 0.7546(5) 0.2663(5) -0.0266(2) 0.0707(14) Uani 1 1 d .
N1C N 0.0821(6) 0.8548(6) -0.0470(3) 0.0767(17) Uani 1 1 d .
O1 O 0.4816(4) 0.6918(3) 0.20675(16) 0.0593(10) Uani 1 1 d .
O1A O 0.2638(4) 0.4092(4) 0.12748(16) 0.0570(11) Uani 1 1 d .
O1B O 0.5598(3) 0.4529(3) 0.14345(15) 0.0383(8) Uani 1 1 d .
O1C O 0.2084(3) 0.6640(3) 0.14255(16) 0.0546(10) Uani 1 1 d .
O1E O 0.4232(3) 0.7326(3) 0.08824(16) 0.0482(8) Uani 1 1 d .
O2A O 0.3570(4) 0.4923(4) 0.23335(15) 0.0469(10) Uani 1 1 d .
O2B O 0.5551(3) 0.2423(3) 0.13012(16) 0.0492(9) Uani 1 1 d .
O2C O 0.0306(3) 0.6416(3) 0.07106(16) 0.0487(8) Uani 1 1 d .
O2E O 0.3844(3) 0.9316(3) 0.05549(17) 0.0503(9) Uani 1 1 d .
O3A O 0.2403(3) 0.2008(3) 0.13453(17) 0.0521(9) Uani 1 1 d .
O3B O 0.4180(3) 0.5082(4) 0.04211(16) 0.0447(9) Uani 1 1 d .
O3C O 0.0536(3) 0.8156(3) 0.13006(15) 0.0455(8) Uani 1 1 d .
O3E O 0.3968(3) 0.7821(3) -0.02015(15) 0.0521(9) Uani 1 1 d .
O4A O 0.0583(3) 0.3197(3) 0.13208(15) 0.0457(9) Uani 1 1 d .
O4B O 0.4086(3) 0.3470(3) -0.02997(16) 0.0480(9) Uani 1 1 d .
O5A O 0.2230(3) 0.4590(3) 0.31954(14) 0.0378(8) Uani 1 1 d .
O5B O 0.7510(3) 0.3416(3) 0.12985(14) 0.0437(8) Uani 1 1 d .
O6A O 0.3879(3) 0.3247(3) 0.30001(15) 0.0448(9) Uani 1 1 d .
O6B O 0.5458(3) 0.5070(3) -0.04799(14) 0.0406(8) Uani 1 1 d .
P1A P 0.19377(11) 0.31897(11) 0.15470(5) 0.0355(3) Uani 1 1 d .
P1B P 0.61484(11) 0.35705(11) 0.11162(5) 0.0356(3) Uani 1 1 d .
P1C P 0.12839(10) 0.72201(10) 0.09856(5) 0.0370(2) Uani 1 1 d .
P1E P 0.35594(10) 0.80165(10) 0.04432(5) 0.0386(3) Uani 1 1 d .
P2A P 0.29374(12) 0.40547(13) 0.26812(6) 0.0343(3) Uani 1 1 d .
P2B P 0.48947(13) 0.43804(11) 0.00302(6) 0.0351(3) Uani 1 1 d .
O1W O 0.495(2) 0.9151(7) 0.1952(6) 0.361(13) Uani 1 1 d .
O2W O 0.2053(5) 0.8277(7) 0.2642(3) 0.130(2) Uani 1 1 d .
O3W O 0.3561(4) 0.8138(4) 0.36706(18) 0.0706(11) Uani 1 1 d .
O5W O 0.3432(10) 1.0465(8) 0.2552(7) 0.252(7) Uani 1 1 d .
O4W O 0.5563(4) 0.6975(4) 0.3218(2) 0.0805(13) Uani 1 1 d .
O6W O 0.7256(6) 0.8749(6) 0.3153(4) 0.132(3) Uani 1 1 d .
O7W O 0.9690(5) 0.9469(4) 0.2861(3) 0.0960(17) Uani 1 1 d .
O8W O 0.5072(7) 0.0052(5) 0.3567(3) 0.122(2) Uani 1 1 d .

loop_
_atom_site_aniso_label
_atom_site_aniso_U_11
_atom_site_aniso_U_22
_atom_site_aniso_U_33
_atom_site_aniso_U_23
_atom_site_aniso_U_13
_atom_site_aniso_U_12
C1A 0.041(3) 0.044(3) 0.038(2) 0.003(2) 0.002(2) -0.015(2)
C1B 0.042(3) 0.048(3) 0.034(2) -0.004(2) 0.0061(19) 0.007(2)
C1C 0.049(3) 0.062(4) 0.047(3) -0.013(3) 0.014(2) 0.004(3)
C2A 0.053(3) 0.049(3) 0.035(3) -0.005(2) 0.008(2) 0.005(3)
C2B 0.054(3) 0.053(3) 0.034(2) -0.001(2) 0.005(2) 0.013(2)
C2C 0.039(2) 0.047(3) 0.042(2) 0.007(2) 0.0033(19) -0.002(2)
C3A 0.037(3) 0.068(4) 0.043(3) 0.006(3) -0.006(2) 0.009(3)
C3B 0.046(3) 0.083(4) 0.041(3) 0.007(3) -0.004(2) 0.013(3)
C3C 0.053(3) 0.060(3) 0.061(3) -0.015(3) 0.012(3) -0.018(3)
C4A 0.045(3) 0.054(4) 0.033(3) 0.010(2) -0.009(2) 0.002(2)
C4B 0.057(3) 0.063(4) 0.046(3) 0.014(3) 0.013(2) 0.023(3)
C4C 0.030(3) 0.079(4) 0.051(3) -0.015(3) 0.004(2) -0.002(2)
C5A 0.054(3) 0.061(4) 0.050(3) -0.012(3) 0.003(2) 0.015(3)
C5B 0.044(3) 0.097(5) 0.044(3) 0.016(3) -0.008(3) -0.017(3)
C5C 0.053(3) 0.051(3) 0.047(3) 0.011(2) -0.002(2) -0.007(2)
C6A 0.069(5) 0.095(5) 0.047(4) -0.004(4) -0.016(3) -0.002(4)
C6B 0.071(4) 0.055(4) 0.057(4) 0.010(3) 0.021(3) 0.003(3)
C6C 0.060(3) 0.068(4) 0.078(4) 0.006(3) 0.035(3) 0.002(3)
C7A 0.047(3) 0.044(3) 0.046(3) -0.011(2) 0.006(2) -0.006(2)
C7B 0.117(7) 0.080(5) 0.093(6) 0.017(5) 0.029(5) 0.059(5)
C7C 0.057(4) 0.037(3) 0.113(6) 0.007(3) 0.004(3) -0.014(3)
C8A 0.068(4) 0.074(5) 0.047(3) 0.024(3) 0.014(3) 0.000(3)
C8B 0.054(3) 0.051(4) 0.031(2) 0.007(2) 0.005(2) -0.006(2)
C8C 0.066(4) 0.049(4) 0.111(6) 0.020(3) 0.039(4) -0.004(3)
C9A 0.047(3) 0.067(4) 0.042(3) -0.013(3) -0.011(2) 0.009(3)
C9B 0.046(4) 0.068(4) 0.034(3) 0.003(2) 0.004(2) -0.006(3)
C9C 0.148(8) 0.079(5) 0.115(7) 0.059(5) 0.049(6) 0.020(5)
C10A 0.086(5) 0.078(5) 0.051(4) -0.023(3) -0.009(3) -0.002(4)
C10B 0.075(4) 0.077(5) 0.048(3) -0.020(3) 0.007(3) -0.022(4)
C10C 0.061(4) 0.131(7) 0.103(6) -0.029(5) 0.042(4) -0.038(5)
C11A 0.061(3) 0.057(3) 0.049(3) 0.008(3) -0.001(3) -0.026(3)
C11B 0.074(5) 0.136(8) 0.058(4) 0.031(5) -0.031(4) -0.002(5)
C11C 0.050(4) 0.172(9) 0.085(5) -0.020(6) -0.017(4) 0.045(5)
C12A 0.139(8) 0.075(5) 0.098(7) -0.015(5) 0.022(6) -0.062(5)
C12B 0.105(6) 0.108(6) 0.052(4) 0.028(4) 0.010(4) 0.028(5)
C12C 0.109(7) 0.086(6) 0.219(12) 0.025(7) 0.076(7) -0.034(5)
Eu1 0.02926(9) 0.03246(9) 0.02952(8) 0.00223(12) 0.00454(6) 0.00050(12)
N1A 0.103(5) 0.101(5) 0.081(4) 0.022(4) 0.002(3) -0.058(4)
N1B 0.071(3) 0.082(4) 0.060(3) -0.006(3) 0.017(3) 0.025(3)
N1C 0.082(4) 0.084(5) 0.064(3) 0.018(3) -0.014(3) -0.006(3)
O1 0.070(3) 0.052(2) 0.056(2) -0.0121(18) -0.0014(18) -0.0164(19)
O1A 0.078(3) 0.060(2) 0.0335(18) -0.0015(18) 0.0005(19) -0.033(2)
O1B 0.0387(19) 0.042(2) 0.0336(17) -0.0049(14) -0.0057(14) 0.0110(14)
O1C 0.0360(17) 0.071(3) 0.058(2) 0.0279(19) 0.0140(15) 0.0130(17)
O1E 0.0389(17) 0.0433(19) 0.063(2) 0.0132(16) 0.0080(15) -0.0019(14)
O2A 0.053(2) 0.060(3) 0.0277(19) 0.0025(17) -0.0003(16) -0.023(2)
O2B 0.049(2) 0.049(2) 0.050(2) 0.0064(17) 0.0018(16) -0.0031(17)
O2C 0.0416(18) 0.047(2) 0.058(2) -0.0112(16) 0.0138(15) -0.0074(15)
O2E 0.056(2) 0.0318(18) 0.064(2) 0.0024(15) 0.0176(17) 0.0022(15)
O3A 0.050(2) 0.053(2) 0.054(2) -0.0062(18) -0.0014(17) 0.0170(17)
O3B 0.043(2) 0.061(3) 0.0308(18) 0.0026(17) 0.0019(16) 0.0149(18)
O3C 0.0432(18) 0.0394(18) 0.0545(19) -0.0071(15) 0.0117(15) -0.0027(14)
O3E 0.059(2) 0.046(2) 0.053(2) 0.0042(16) 0.0228(17) -0.0038(16)
O4A 0.0353(18) 0.057(2) 0.0441(19) -0.0160(16) -0.0039(15) 0.0103(15)
O4B 0.047(2) 0.059(2) 0.0384(18) 0.0089(17) -0.0012(15) -0.0199(17)
O5A 0.0318(16) 0.050(2) 0.0319(16) -0.0028(14) 0.0017(13) 0.0059(13)
O5B 0.0308(16) 0.061(2) 0.0394(18) 0.0088(16) 0.0034(14) 0.0075(15)
O6A 0.0397(19) 0.057(2) 0.0375(18) -0.0065(16) 0.0040(15) 0.0134(17)
O6B 0.0408(18) 0.050(2) 0.0306(16) 0.0008(15) 0.0019(13) -0.0068(16)
P1A 0.0351(6) 0.0360(7) 0.0352(6) -0.0010(5) -0.0002(5) -0.0055(5)
P1B 0.0306(6) 0.0422(7) 0.0338(6) -0.0005(5) 0.0009(5) 0.0066(5)
P1C 0.0298(5) 0.0407(7) 0.0408(6) 0.0026(5) 0.0048(5) 0.0028(5)
P1E 0.0389(6) 0.0324(6) 0.0450(6) 0.0062(5) 0.0101(5) 0.0005(5)
P2A 0.0336(7) 0.0424(7) 0.0273(6) 0.0018(5) 0.0060(5) -0.0037(6)
P2B 0.0324(6) 0.0471(8) 0.0257(6) 0.0010(5) 0.0008(5) -0.0004(5)
O1W 0.77(4) 0.093(6) 0.234(12) -0.048(7) 0.232(18) -0.176(13)
O2W 0.077(4) 0.204(7) 0.107(4) 0.015(5) -0.011(3) -0.002(4)
O3W 0.082(3) 0.073(3) 0.057(2) 0.003(2) 0.009(2) -0.016(2)
O5W 0.162(9) 0.149(8) 0.45(2) 0.139(10) 0.081(11) 0.047(6)
O4W 0.088(3) 0.080(3) 0.073(3) -0.006(2) -0.008(2) -0.009(3)
O6W 0.112(5) 0.086(5) 0.197(8) -0.023(5) 0.013(5) -0.027(4)
O7W 0.098(4) 0.091(4) 0.100(4) -0.021(3) 0.014(3) -0.023(3)
O8W 0.190(7) 0.093(4) 0.084(4) -0.014(3) 0.018(4) -0.057(5)

loop_
_atom_type_symbol
_atom_type_description
_atom_type_scat_dispersion_real
_atom_type_scat_dispersion_imag
_atom_type_scat_source
C C 0.0033 0.0016 'International Tables Vol C Tables 4.2.6.8 and 6.1.1.4'
H H 0.0000 0.0000 'International Tables Vol C Tables 4.2.6.8 and 6.1.1.4'
Eu Eu -0.1578 3.6682 'International Tables Vol C Tables 4.2.6.8 and 6.1.1.4'
N N 0.0061 0.0033 'International Tables Vol C Tables 4.2.6.8 and 6.1.1.4'
O O 0.0106 0.0060 'International Tables Vol C Tables 4.2.6.8 and 6.1.1.4'
P P 0.1023 0.0942 'International Tables Vol C Tables 4.2.6.8 and 6.1.1.4'

loop_
_geom_angle_atom_site_label_1
_geom_angle_atom_site_label_2
_geom_angle_atom_site_label_3
_geom_angle
C11A C1A P1A 119.9(4)
C11A C1A P2A 119.3(4)
P1A C1A P2A 120.5(3)
C2B C1B P1B 120.1(4)
C2B C1B P2B 118.3(4)
P1B C1B P2B 121.1(3)
O3C C1C C4C 112.1(4)
O5A C2A C4A 111.4(4)
N1B C2B C1B 176.8(6)
C5C C2C P1E 118.4(4)
C5C C2C P1C 118.6(4)
P1E C2C P1C 123.0(3)
O6A C3A C4A 112.7(5)
O5B C3B C4B 112.9(5)
O2C C3C C4C 111.6(5)
C3A C4A C8A 111.0(5)
C3A C4A C6A 108.8(6)
C8A C4A C6A 111.2(6)
C3A C4A C2A 108.0(5)
C8A C4A C2A 110.8(5)
C6A C4A C2A 106.9(5)
C3B C4B C6B 110.0(5)
C3B C4B C12B 108.5(6)
C6B C4B C12B 107.7(5)
C3B C4B C7B 110.5(6)
C6B C4B C7B 109.2(6)
C12B C4B C7B 110.9(6)
C3C C4C C1C 109.0(4)
C3C C4C C11C 111.7(6)
C1C C4C C11C 110.1(6)
C3C C4C C10C 106.9(6)
C1C C4C C10C 105.9(5)
C11C C4C C10C 113.0(6)
O3A C5A C7A 110.9(4)
O4B C5B C9B 110.2(5)
N1C C5C C2C 179.0(7)
O2B C6B C4B 111.6(4)
O3E C6C C8C 111.5(5)
C5A C7A C9A 108.7(4)
C5A C7A C12A 109.9(6)
C9A C7A C12A 112.2(6)
C5A C7A C10A 108.1(5)
C9A C7A C10A 106.7(5)
C12A C7A C10A 111.2(5)
O2E C7C C8C 110.4(5)
O6B C8B C9B 111.6(5)
C7C C8C C9C 110.3(6)
C7C C8C C6C 107.9(5)
C9C C8C C6C 112.6(7)
C7C C8C C12C 107.2(7)
C9C C8C C12C 111.8(7)
C6C C8C C12C 106.8(6)
O4A C9A C7A 111.2(4)
C8B C9B C5B 110.2(6)
C8B C9B C10B 110.8(6)
C5B C9B C10B 110.4(6)
C8B C9B C11B 106.8(6)
C5B C9B C11B 108.3(6)
C10B C9B C11B 110.2(6)
N1A C11A C1A 179.6(7)
O1A Eu1 O1B 92.81(17)
O1A Eu1 O1C 83.93(16)
O1B Eu1 O1C 174.59(13)
O1A Eu1 O2A 73.62(13)
O1B Eu1 O2A 84.81(14)
O1C Eu1 O2A 90.13(14)
O1A Eu1 O3B 76.61(15)
O1B Eu1 O3B 75.02(12)
O1C Eu1 O3B 108.26(13)
O2A Eu1 O3B 142.92(12)
O1A Eu1 O1E 136.04(14)
O1B Eu1 O1E 110.73(12)
O1C Eu1 O1E 74.50(12)
O2A Eu1 O1E 142.33(14)
O3B Eu1 O1E 74.64(14)
O1A Eu1 O1 146.42(13)
O1B Eu1 O1 89.88(13)
O1C Eu1 O1 90.48(14)
O2A Eu1 O1 73.31(14)
O3B Eu1 O1 135.98(14)
O1E Eu1 O1 72.67(13)
O1A Eu1 P1C 84.56(13)
O1B Eu1 P1C 166.86(9)
O1C Eu1 P1C 17.16(9)
O2A Eu1 P1C 106.66(11)
O3B Eu1 P1C 91.85(9)
O1E Eu1 P1C 64.04(8)
O1 Eu1 P1C 99.45(10)
O1A Eu1 P1B 82.06(13)
O1B Eu1 P1B 15.63(8)
O1C Eu1 P1B 164.32(11)
O2A Eu1 P1B 92.64(11)
O3B Eu1 P1B 61.53(9)
O1E Eu1 P1B 111.45(8)
O1 Eu1 P1B 105.09(10)
P1C Eu1 P1B 152.33(3)
O1A Eu1 P1E 120.18(11)
O1B Eu1 P1E 122.59(9)
O1C Eu1 P1E 62.81(8)
O2A Eu1 P1E 145.63(11)
O3B Eu1 P1E 69.91(10)
O1E Eu1 P1E 16.66(8)
O1 Eu1 P1E 85.46(10)
P1C Eu1 P1E 49.81(3)
P1B Eu1 P1E 119.28(3)
P1A O1A Eu1 148.1(2)
P1B O1B Eu1 139.8(2)
P1C O1C Eu1 135.3(2)
P1E O1E Eu1 136.1(2)
P2A O2A Eu1 145.5(2)
C6B O2B P1B 114.3(4)
C3C O2C P1C 117.0(3)
C7C O2E P1E 116.0(3)
C5A O3A P1A 114.0(3)
P2B O3B Eu1 145.5(2)
C1C O3C P1C 116.2(3)
C6C O3E P1E 118.6(4)
C9A O4A P1A 114.5(3)
C5B O4B P2B 116.2(4)
C2A O5A P2A 115.1(3)
C3B O5B P1B 115.2(3)
C3A O6A P2A 116.2(4)
C8B O6B P2B 118.4(3)
O1A P1A O3A 109.9(2)
O1A P1A O4A 111.7(2)
O3A P1A O4A 103.3(2)
O1A P1A C1A 115.3(2)
O3A P1A C1A 108.5(2)
O4A P1A C1A 107.5(2)
O1B P1B O5B 111.5(2)
O1B P1B O2B 110.1(2)
O5B P1B O2B 103.8(2)
O1B P1B C1B 114.4(2)
O5B P1B C1B 107.4(2)
O2B P1B C1B 109.1(2)
O1B P1B Eu1 24.62(13)
O5B P1B Eu1 135.22(15)
O2B P1B Eu1 103.71(14)
C1B P1B Eu1 95.98(17)
O1C P1C O2C 112.6(2)
O1C P1C O3C 109.2(2)
O2C P1C O3C 104.04(18)
O1C P1C C2C 113.8(2)
O2C P1C C2C 107.5(2)
O3C P1C C2C 109.3(2)
O1C P1C Eu1 27.55(14)
O2C P1C Eu1 109.50(14)
O3C P1C Eu1 133.62(14)
C2C P1C Eu1 90.26(16)
O1E P1E O3E 113.6(2)
O1E P1E O2E 109.4(2)
O3E P1E O2E 103.4(2)
O1E P1E C2C 115.0(2)
O3E P1E C2C 105.6(2)
O2E P1E C2C 109.2(2)
O1E P1E Eu1 27.25(13)
O3E P1E Eu1 115.29(14)
O2E P1E Eu1 130.58(16)
C2C P1E Eu1 89.48(16)
O2A P2A O5A 112.1(2)
O2A P2A O6A 110.4(2)
O5A P2A O6A 103.85(19)
O2A P2A C1A 115.7(2)
O5A P2A C1A 107.0(2)
O6A P2A C1A 107.0(2)
O3B P2B O6B 113.1(2)
O3B P2B O4B 111.5(2)
O6B P2B O4B 103.6(2)
O3B P2B C1B 114.2(2)
O6B P2B C1B 106.1(2)
O4B P2B C1B 107.7(2)

loop_
_geom_bond_atom_site_label_1
_geom_bond_atom_site_label_2
_geom_bond_distance
C1A C11A 1.406(7)
C1A P1A 1.713(5)
C1A P2A 1.721(5)
C1B C2B 1.412(7)
C1B P1B 1.710(5)
C1B P2B 1.710(5)
C1C O3C 1.454(6)
C1C C4C 1.512(8)
C2A O5A 1.485(6)
C2A C4A 1.527(8)
C2B N1B 1.144(6)
C2C C5C 1.419(7)
C2C P1E 1.711(5)
C2C P1C 1.718(5)
C3A O6A 1.474(7)
C3A C4A 1.502(9)
C3B O5B 1.465(6)
C3B C4B 1.510(9)
C3C O2C 1.468(6)
C3C C4C 1.505(8)
C4A C8A 1.517(8)
C4A C6A 1.517(9)
C4B C6B 1.517(9)
C4B C12B 1.529(8)
C4B C7B 1.546(9)
C4C C11C 1.514(10)
C4C C10C 1.545(9)
C5A O3A 1.470(6)
C5A C7A 1.508(8)
C5B O4B 1.461(7)
C5B C9B 1.522(9)
C5C N1C 1.152(7)
C6B O2B 1.465(7)
C6C O3E 1.439(6)
C6C C8C 1.537(8)
C7A C9A 1.526(8)
C7A C12A 1.523(9)
C7A C10A 1.551(8)
C7C O2E 1.473(7)
C7C C8C 1.505(11)
C8B O6B 1.456(6)
C8B C9B 1.504(9)
C8C C9C 1.519(11)
C8C C12C 1.554(10)
C9A O4A 1.472(6)
C9B C10B 1.554(10)
C9B C11B 1.553(9)
C11A N1A 1.142(7)
Eu1 O1A 2.311(4)
Eu1 O1B 2.313(3)
Eu1 O1C 2.343(3)
Eu1 O2A 2.348(4)
Eu1 O3B 2.361(4)
Eu1 O1E 2.370(3)
Eu1 O1 2.384(3)
Eu1 P1C 3.5638(12)
Eu1 P1B 3.5867(12)
Eu1 P1E 3.5905(12)
O1A P1A 1.476(4)
O1B P1B 1.495(3)
O1C P1C 1.494(4)
O1E P1E 1.484(4)
O2A P2A 1.494(4)
O2B P1B 1.582(4)
O2C P1C 1.567(4)
O2E P1E 1.595(3)
O3A P1A 1.572(4)
O3B P2B 1.476(4)
O3C P1C 1.579(3)
O3E P1E 1.578(3)
O4A P1A 1.581(3)
O4B P2B 1.585(4)
O5A P2A 1.574(3)
O5B P1B 1.572(3)
O6A P2A 1.584(4)
O6B P2B 1.575(4)
